data_7239733
loop_
_publ_author_name
'Xiao, Zufeng'
'Yang, Weiping'
'Luo, Jia'
'Guo, Rong'
'Zeng, Rong'
'Ji, Lingbo'
'Li, Wei'
'Wang, Wei'

_publ_section_title
;
 Weak intermolecular interaction directed assembly of calix[4]arene
 derivatives
;
_journal_issue 46
_journal_name_full CrystEngComm
_journal_page_first 7114
_journal_paper_doi 10.1039/C9CE01286A
_journal_volume 21
_journal_year 2019
_chemical_formula_sum 'C120 H96 O24'
_chemical_formula_weight 1921.96
_space_group_crystal_system tetragonal
_space_group_IT_number 88
_space_group_name_Hall '-I 4ad'
_space_group_name_H-M_alt 'I 41/a :2'
_atom_sites_solution_hydrogens mixed
_audit_creation_method SHELXL-2018/3
_audit_update_record
;
2019-10-03 deposited with the CCDC.	2019-10-25 downloaded from the CCDC.
;
_cell_angle_alpha 90
_cell_angle_beta 90
_cell_angle_gamma 90
_cell_formula_units_Z 4
_cell_length_a 25.150(3)
_cell_length_b 25.150(3)
_cell_length_c 14.8270(19)
_cell_measurement_reflns_used 6100
_cell_measurement_temperature 296(2)
_cell_measurement_theta_max 26.79
_cell_measurement_theta_min 2.27
_cell_volume 9378(2)
_computing_cell_refinement 'Bruker SAINT'
_computing_data_collection 'Bruker APEX2'
_computing_data_reduction 'Bruker SAINT'
_computing_molecular_graphics 'Bruker SHELXTL'
_computing_publication_material 'Bruker SHELXTL'
_computing_structure_refinement 'SHELXL-2018/3 (Sheldrick, 2018)'
_computing_structure_solution 'SHELXS-97 (Sheldrick, 1990)'
_diffrn_ambient_temperature 296(2)
_diffrn_measured_fraction_theta_full 1.000
_diffrn_measured_fraction_theta_max 1.000
_diffrn_measurement_device_type 'Bruker APEX-II CCD'
_diffrn_measurement_method '\f and \w scans'
_diffrn_radiation_type MoK\a
_diffrn_radiation_wavelength 0.71073
_diffrn_reflns_av_R_equivalents 0.1104
_diffrn_reflns_av_unetI/netI 0.0531
_diffrn_reflns_Laue_measured_fraction_full 1.000
_diffrn_reflns_Laue_measured_fraction_max 1.000
_diffrn_reflns_limit_h_max 32
_diffrn_reflns_limit_h_min -32
_diffrn_reflns_limit_k_max 25
_diffrn_reflns_limit_k_min -32
_diffrn_reflns_limit_l_max 19
_diffrn_reflns_limit_l_min -19
_diffrn_reflns_number 36949
_diffrn_reflns_point_group_measured_fraction_full 1.000
_diffrn_reflns_point_group_measured_fraction_max 1.000
_diffrn_reflns_theta_full 25.600
_diffrn_reflns_theta_max 27.671
_diffrn_reflns_theta_min 1.594
_diffrn_standards_number 0
_exptl_absorpt_coefficient_mu 0.095
_exptl_absorpt_correction_T_max 0.9906
_exptl_absorpt_correction_T_min 0.9906
_exptl_absorpt_correction_type multi-scan
_exptl_absorpt_process_details sadabs
_exptl_crystal_colour colourless
_exptl_crystal_density_diffrn 1.361
_exptl_crystal_density_method 'not measured'
_exptl_crystal_description plate
_exptl_crystal_F_000 4032
_exptl_crystal_size_max 0.100
_exptl_crystal_size_mid 0.100
_exptl_crystal_size_min 0.100
_refine_diff_density_max 0.442
_refine_diff_density_min -0.246
_refine_diff_density_rms 0.054
_refine_ls_extinction_method none
_refine_ls_goodness_of_fit_ref 1.015
_refine_ls_hydrogen_treatment constr
_refine_ls_matrix_type full
_refine_ls_number_parameters 325
_refine_ls_number_reflns 5487
_refine_ls_number_restraints 13
_refine_ls_restrained_S_all 1.025
_refine_ls_R_factor_all 0.1387
_refine_ls_R_factor_gt 0.0768
_refine_ls_shift/su_max 0.000
_refine_ls_shift/su_mean 0.000
_refine_ls_structure_factor_coef Fsqd
_refine_ls_weighting_details 'w=1/[\s^2^(Fo^2^)+(0.0926P)^2^+13.6986P] where P=(Fo^2^+2Fc^2^)/3'
_refine_ls_weighting_scheme calc
_refine_ls_wR_factor_gt 0.1994
_refine_ls_wR_factor_ref 0.2529
_reflns_Friedel_coverage 0.000
_reflns_number_gt 2709
_reflns_number_total 5487
_reflns_threshold_expression 'I > 2\s(I)'
_cod_data_source_file c9ce01286a2.cif
_cod_data_source_block 16
_cod_original_cell_volume 9378(3)
_cod_original_sg_symbol_H-M 'I 41/a'
_cod_database_code 7239733
_shelx_shelxl_version_number 2018/3
_shelx_space_group_comment
;
The symmetry employed for this shelxl refinement is uniquely defined
by the following loop, which should always be used as a source of
symmetry information in preference to the above space-group names.
They are only intended as comments.
;
_shelx_estimated_absorpt_t_min 0.991
_shelx_estimated_absorpt_t_max 0.991

loop_
_space_group_symop_operation_xyz
'x, y, z'
'-x+1/2, -y, z+1/2'
'-y+3/4, x+1/4, z+1/4'
'y+3/4, -x+3/4, z+3/4'
'x+1/2, y+1/2, z+1/2'
'-x+1, -y+1/2, z+1'
'-y+5/4, x+3/4, z+3/4'
'y+5/4, -x+5/4, z+5/4'
'-x, -y, -z'
'x-1/2, y, -z-1/2'
'y-3/4, -x-1/4, -z-1/4'
'-y-3/4, x-3/4, -z-3/4'
'-x+1/2, -y+1/2, -z+1/2'
'x, y+1/2, -z'
'y-1/4, -x+1/4, -z+1/4'
'-y-1/4, x-1/4, -z-1/4'

loop_
_atom_site_label
_atom_site_type_symbol
_atom_site_fract_x
_atom_site_fract_y
_atom_site_fract_z
_atom_site_U_iso_or_equiv
_atom_site_adp_type
_atom_site_occupancy
_atom_site_site_symmetry_order
_atom_site_calc_flag
_atom_site_refinement_flags_posn
_atom_site_refinement_flags_adp
O1 O 0.44298(10) 0.83787(10) 0.78238(18) 0.0815(7) Uani 1 1 d . .
H1A H 0.451834 0.803235 0.787438 0.122 Uiso 1 1 d R U
O2 O 0.44523(9) 0.83928(9) 0.96254(17) 0.0753(7) Uani 1 1 d . .
H2 H 0.444343 0.834883 0.908372 0.113 Uiso 1 1 d R U
O3 O 0.42444(11) 0.73338(10) 0.78129(19) 0.0859(8) Uani 1 1 d D .
H3A H 0.429167 0.728496 0.835537 0.129 Uiso 1 1 d DR U
O4 O 0.42396(9) 0.73551(9) 0.96174(17) 0.0776(7) Uani 1 1 d . .
H4 H 0.429365 0.767647 0.963719 0.116 Uiso 1 1 d R U
O5 O 0.20734(11) 0.69876(12) 1.18266(19) 0.0944(8) Uani 1 1 d . U
O6 O 0.25675(18) 0.95110(12) 0.5619(2) 0.1352(15) Uani 1 1 d . .
C1 C 0.37513(15) 0.84788(12) 0.6691(2) 0.0663(9) Uani 1 1 d . .
C2 C 0.33610(16) 0.87865(12) 0.6317(2) 0.0674(9) Uani 1 1 d . .
H2A H 0.318284 0.866632 0.580679 0.081 Uiso 1 1 calc R U
C3 C 0.32253(15) 0.92786(12) 0.6689(2) 0.0660(9) Uani 1 1 d . .
C4 C 0.34957(14) 0.94487(12) 0.7451(2) 0.0634(8) Uani 1 1 d . .
H4A H 0.340569 0.977569 0.770112 0.076 Uiso 1 1 calc R U
C5 C 0.38935(13) 0.91534(12) 0.7856(2) 0.0594(8) Uani 1 1 d . .
C6 C 0.40190(13) 0.86676(13) 0.7461(2) 0.0629(8) Uani 1 1 d . .
C7 C 0.41714(14) 0.93530(13) 0.8704(2) 0.0688(9) Uani 1 1 d . .
H7A H 0.453626 0.922804 0.870020 0.083 Uiso 1 1 calc R U
H7B H 0.417958 0.973856 0.869064 0.083 Uiso 1 1 calc R U
C8 C 0.39092(12) 0.91755(12) 0.9568(2) 0.0574(8) Uani 1 1 d . .
C9 C 0.40399(12) 0.86886(12) 0.9981(2) 0.0596(8) Uani 1 1 d . .
C10 C 0.37870(12) 0.85093(12) 1.0756(2) 0.0591(8) Uani 1 1 d . .
C11 C 0.34065(13) 0.88304(13) 1.1141(2) 0.0643(8) Uani 1 1 d . .
H11 H 0.323274 0.871815 1.166139 0.077 Uiso 1 1 calc R U
C12 C 0.32792(14) 0.93163(14) 1.0768(2) 0.0688(9) Uani 1 1 d . .
H12 H 0.302853 0.953416 1.104340 0.083 Uiso 1 1 calc R U
C13 C 0.35238(13) 0.94764(13) 0.9989(2) 0.0636(8) Uani 1 1 d . .
H13 H 0.342646 0.979996 0.973402 0.076 Uiso 1 1 calc R U
C14 C 0.39095(14) 0.79673(13) 1.1168(2) 0.0667(9) Uani 1 1 d . .
H14A H 0.428393 0.788938 1.108346 0.080 Uiso 1 1 calc R U
H14B H 0.384154 0.798171 1.181121 0.080 Uiso 1 1 calc R U
C15 C 0.35827(13) 0.75211(11) 1.0759(2) 0.0576(8) Uani 1 1 d . .
C16 C 0.31011(13) 0.73811(12) 1.11369(19) 0.0573(7) Uani 1 1 d . .
H16 H 0.298060 0.756080 1.164557 0.069 Uiso 1 1 calc R U
C17 C 0.27942(13) 0.69778(12) 1.0772(2) 0.0582(8) Uani 1 1 d . .
C18 C 0.29743(14) 0.67118(12) 1.0012(2) 0.0631(8) Uani 1 1 d . .
H18 H 0.276971 0.643852 0.977065 0.076 Uiso 1 1 calc R U
C19 C 0.34478(14) 0.68425(11) 0.9606(2) 0.0614(8) Uani 1 1 d . .
C20 C 0.37519(13) 0.72441(12) 0.9992(2) 0.0599(8) Uani 1 1 d . .
C21 C 0.36233(17) 0.65522(12) 0.8754(2) 0.0775(11) Uani 1 1 d . .
H21A H 0.400810 0.652678 0.874754 0.093 Uiso 1 1 calc R U
H21B H 0.348102 0.619373 0.876171 0.093 Uiso 1 1 calc R U
C22 C 0.34390(17) 0.68312(12) 0.7903(2) 0.0716(10) Uani 1 1 d . .
C23 C 0.37492(17) 0.72207(12) 0.7487(2) 0.0708(10) Uani 1 1 d . .
C24 C 0.35621(18) 0.74937(13) 0.6731(2) 0.0754(11) Uani 1 1 d . .
C25 C 0.3071(2) 0.73675(14) 0.6391(2) 0.0827(12) Uani 1 1 d . .
H25 H 0.294681 0.754528 0.588323 0.099 Uiso 1 1 calc R U
C26 C 0.27531(19) 0.69777(15) 0.6791(3) 0.0881(12) Uani 1 1 d . .
H26 H 0.242026 0.689381 0.655753 0.106 Uiso 1 1 calc R U
C27 C 0.29496(19) 0.67208(14) 0.7545(3) 0.0818(12) Uani 1 1 d . .
H27 H 0.274070 0.646233 0.782026 0.098 Uiso 1 1 calc R U
C28 C 0.38823(18) 0.79362(14) 0.6290(2) 0.0819(11) Uani 1 1 d . .
H28A H 0.380801 0.794126 0.564780 0.098 Uiso 1 1 calc R U
H28B H 0.425849 0.786487 0.636803 0.098 Uiso 1 1 calc R U
C29 C 0.2827(2) 0.96147(15) 0.6278(3) 0.0939(13) Uani 1 1 d . .
H29 H 0.276600 0.994265 0.654888 0.113 Uiso 1 1 calc R U
C30 C 0.22845(17) 0.68031(17) 1.1175(2) 0.0828(9) Uani 1 1 d . U
H30 H 0.211129 0.652180 1.089298 0.099 Uiso 1 1 calc R U

loop_
_atom_site_aniso_label
_atom_site_aniso_U_11
_atom_site_aniso_U_22
_atom_site_aniso_U_33
_atom_site_aniso_U_23
_atom_site_aniso_U_13
_atom_site_aniso_U_12
O1 0.0719(15) 0.0671(15) 0.1055(19) 0.0144(13) 0.0271(14) 0.0094(12)
O2 0.0636(14) 0.0732(15) 0.0892(17) 0.0080(13) -0.0006(12) 0.0003(12)
O3 0.0935(19) 0.0726(16) 0.0918(18) -0.0003(13) 0.0364(15) 0.0070(14)
O4 0.0725(15) 0.0587(13) 0.1017(18) 0.0153(12) 0.0148(13) 0.0057(11)
O5 0.0997(18) 0.0998(17) 0.0838(16) -0.0008(14) 0.0211(13) -0.0012(14)
O6 0.206(4) 0.0777(19) 0.122(3) -0.0043(18) -0.084(3) 0.006(2)
C1 0.091(2) 0.0500(17) 0.0578(19) 0.0036(15) 0.0354(18) -0.0054(17)
C2 0.104(3) 0.0481(17) 0.0502(17) 0.0043(14) 0.0119(17) -0.0100(17)
C3 0.093(2) 0.0457(17) 0.0592(19) 0.0057(14) 0.0033(17) -0.0085(16)
C4 0.084(2) 0.0434(16) 0.0627(19) 0.0040(14) 0.0055(17) -0.0067(15)
C5 0.0659(19) 0.0483(16) 0.0641(19) 0.0070(14) 0.0132(15) -0.0123(14)
C6 0.066(2) 0.0561(18) 0.067(2) 0.0136(15) 0.0255(16) -0.0025(15)
C7 0.0642(19) 0.0551(18) 0.087(2) 0.0118(17) -0.0079(18) -0.0132(15)
C8 0.0549(17) 0.0527(17) 0.0645(18) 0.0061(14) -0.0176(14) -0.0149(14)
C9 0.0492(17) 0.0563(17) 0.073(2) -0.0011(15) -0.0170(15) -0.0027(14)
C10 0.0593(18) 0.0586(18) 0.0593(18) 0.0059(14) -0.0176(15) -0.0112(15)
C11 0.0627(19) 0.065(2) 0.065(2) 0.0019(16) -0.0091(16) -0.0060(16)
C12 0.063(2) 0.066(2) 0.078(2) -0.0003(18) -0.0097(17) 0.0005(16)
C13 0.0623(19) 0.0532(17) 0.075(2) 0.0028(16) -0.0203(17) -0.0057(15)
C14 0.072(2) 0.0652(19) 0.0627(19) 0.0117(16) -0.0131(16) -0.0030(16)
C15 0.074(2) 0.0452(16) 0.0536(17) 0.0096(13) -0.0069(15) 0.0062(14)
C16 0.072(2) 0.0526(17) 0.0470(16) 0.0078(13) 0.0002(14) 0.0072(14)
C17 0.072(2) 0.0542(17) 0.0482(16) 0.0085(13) 0.0006(14) 0.0021(15)
C18 0.084(2) 0.0476(16) 0.0577(18) 0.0044(14) 0.0064(16) -0.0051(15)
C19 0.087(2) 0.0405(15) 0.0570(18) 0.0077(13) 0.0141(16) 0.0085(15)
C20 0.0649(19) 0.0460(16) 0.069(2) 0.0177(14) 0.0059(15) 0.0073(14)
C21 0.109(3) 0.0410(16) 0.082(2) 0.0031(16) 0.034(2) 0.0060(17)
C22 0.106(3) 0.0458(17) 0.063(2) -0.0107(15) 0.033(2) 0.0037(18)
C23 0.105(3) 0.0421(16) 0.066(2) -0.0061(15) 0.040(2) 0.0053(18)
C24 0.114(3) 0.0478(18) 0.064(2) -0.0099(16) 0.042(2) 0.0042(19)
C25 0.135(4) 0.054(2) 0.059(2) -0.0081(16) 0.027(2) 0.005(2)
C26 0.121(3) 0.071(2) 0.072(2) -0.015(2) 0.018(2) -0.006(2)
C27 0.124(4) 0.055(2) 0.066(2) -0.0090(17) 0.036(2) -0.011(2)
C28 0.122(3) 0.060(2) 0.064(2) 0.0017(16) 0.043(2) 0.005(2)
C29 0.140(4) 0.053(2) 0.089(3) 0.0028(19) -0.030(3) -0.002(2)
C30 0.092(2) 0.0891(19) 0.0670(18) 0.0020(16) 0.0205(15) 0.0022(16)

loop_
_atom_type_symbol
_atom_type_description
_atom_type_scat_dispersion_real
_atom_type_scat_dispersion_imag
_atom_type_scat_source
C C 0.0033 0.0016 'International Tables Vol C Tables 4.2.6.8 and 6.1.1.4'
H H 0.0000 0.0000 'International Tables Vol C Tables 4.2.6.8 and 6.1.1.4'
O O 0.0106 0.0060 'International Tables Vol C Tables 4.2.6.8 and 6.1.1.4'

loop_
_geom_angle_atom_site_label_1
_geom_angle_atom_site_label_2
_geom_angle_atom_site_label_3
_geom_angle
C6 O1 H1A 136.8
C9 O2 H2 115.5
H3A O3 C23 116.5
H3A O3 H3A 0.0
C23 O3 H3A 116.5
C20 O4 H4 109.5
C2 C1 C6 118.8(3)
C2 C1 C28 120.2(4)
C6 C1 C28 121.0(4)
C1 C2 C3 121.1(3)
C1 C2 H2A 119.4
C3 C2 H2A 119.4
C4 C3 C2 118.4(3)
C4 C3 C29 120.2(3)
C2 C3 C29 121.4(3)
C5 C4 C3 122.9(3)
C5 C4 H4A 118.6
C3 C4 H4A 118.6
C4 C5 C6 116.9(3)
C4 C5 C7 120.9(3)
C6 C5 C7 122.2(3)
O1 C6 C5 118.1(3)
O1 C6 C1 120.0(3)
C5 C6 C1 121.9(3)
C8 C7 C5 113.8(2)
C8 C7 H7A 108.8
C5 C7 H7A 108.8
C8 C7 H7B 108.8
C5 C7 H7B 108.8
H7A C7 H7B 107.7
C13 C8 C9 116.4(3)
C13 C8 C7 121.9(3)
C9 C8 C7 121.7(3)
O2 C9 C10 119.0(3)
O2 C9 C8 118.5(3)
C10 C9 C8 122.4(3)
C11 C10 C9 118.1(3)
C11 C10 C14 119.9(3)
C9 C10 C14 122.0(3)
C10 C11 C12 120.9(3)
C10 C11 H11 119.5
C12 C11 H11 119.5
C13 C12 C11 119.7(3)
C13 C12 H12 120.2
C11 C12 H12 120.2
C12 C13 C8 122.4(3)
C12 C13 H13 118.8
C8 C13 H13 118.8
C15 C14 C10 113.1(2)
C15 C14 H14A 109.0
C10 C14 H14A 109.0
C15 C14 H14B 109.0
C10 C14 H14B 109.0
H14A C14 H14B 107.8
C16 C15 C20 118.0(3)
C16 C15 C14 120.1(3)
C20 C15 C14 121.9(3)
C15 C16 C17 121.2(3)
C15 C16 H16 119.4
C17 C16 H16 119.4
C16 C17 C18 119.3(3)
C16 C17 C30 122.8(3)
C18 C17 C30 117.9(3)
C19 C18 C17 121.6(3)
C19 C18 H18 119.2
C17 C18 H18 119.2
C18 C19 C20 118.0(3)
C18 C19 C21 119.9(3)
C20 C19 C21 122.0(3)
O4 C20 C19 118.2(3)
O4 C20 C15 119.9(3)
C19 C20 C15 121.9(3)
C22 C21 C19 112.3(3)
C22 C21 H21A 109.1
C19 C21 H21A 109.1
C22 C21 H21B 109.1
C19 C21 H21B 109.1
H21A C21 H21B 107.9
C27 C22 C23 118.2(4)
C27 C22 C21 120.2(3)
C23 C22 C21 121.5(4)
O3 C23 C22 120.0(4)
O3 C23 C24 119.3(3)
C22 C23 C24 120.8(4)
C25 C24 C23 119.0(3)
C25 C24 C28 119.2(4)
C23 C24 C28 121.8(4)
C24 C25 C26 121.5(4)
C24 C25 H25 119.3
C26 C25 H25 119.3
C27 C26 C25 117.8(4)
C27 C26 H26 121.1
C25 C26 H26 121.1
C22 C27 C26 122.7(4)
C22 C27 H27 118.6
C26 C27 H27 118.6
C24 C28 C1 111.9(3)
C24 C28 H28A 109.2
C1 C28 H28A 109.2
C24 C28 H28B 109.2
C1 C28 H28B 109.2
H28A C28 H28B 107.9
O6 C29 C3 126.3(4)
O6 C29 H29 116.9
C3 C29 H29 116.9
O5 C30 C17 126.5(4)
O5 C30 H30 116.7
C17 C30 H30 116.7

loop_
_geom_bond_atom_site_label_1
_geom_bond_atom_site_label_2
_geom_bond_distance
O1 C6 1.373(4)
O1 H1A 0.9022
O2 C9 1.381(4)
O2 H2 0.8111
O3 H3A 0.8222
O3 C23 1.366(5)
O3 H3A 0.8222
O4 C20 1.375(4)
O4 H4 0.8200
O5 C30 1.196(4)
O6 C29 1.204(5)
C1 C2 1.367(5)
C1 C6 1.408(5)
C1 C28 1.525(5)
C2 C3 1.397(4)
C2 H2A 0.9300
C3 C4 1.386(5)
C3 C29 1.445(5)
C4 C5 1.383(5)
C4 H4A 0.9300
C5 C6 1.391(4)
C5 C7 1.524(4)
C7 C8 1.509(4)
C7 H7A 0.9700
C7 H7B 0.9700
C8 C13 1.379(5)
C8 C9 1.408(4)
C9 C10 1.388(4)
C10 C11 1.377(5)
C10 C14 1.525(4)
C11 C12 1.380(5)
C11 H11 0.9300
C12 C13 1.369(5)
C12 H12 0.9300
C13 H13 0.9300
C14 C15 1.517(4)
C14 H14A 0.9700
C14 H14B 0.9700
C15 C16 1.380(4)
C15 C20 1.400(4)
C16 C17 1.385(4)
C16 H16 0.9300
C17 C18 1.387(4)
C17 C30 1.481(5)
C18 C19 1.374(5)
C18 H18 0.9300
C19 C20 1.390(5)
C19 C21 1.525(4)
C21 C22 1.515(5)
C21 H21A 0.9700
C21 H21B 0.9700
C22 C27 1.369(6)
C22 C23 1.396(5)
C23 C24 1.397(5)
C24 C25 1.371(6)
C24 C28 1.521(5)
C25 C26 1.397(5)
C25 H25 0.9300
C26 C27 1.383(6)
C26 H26 0.9300
C27 H27 0.9300
C28 H28A 0.9700
C28 H28B 0.9700
C29 H29 0.9300
C30 H30 0.9300

loop_
_geom_hbond_atom_site_label_D
_geom_hbond_atom_site_label_H
_geom_hbond_atom_site_label_A
_geom_hbond_distance_DH
_geom_hbond_distance_HA
_geom_hbond_distance_DA
_geom_hbond_angle_DHA
_geom_hbond_publ_flag
O2 H2 O1 0.81 1.87 2.672(4) 169.8 yes
O4 H4 O2 0.82 1.85 2.664(3) 176.1 yes
O1 H1A O3 0.90 1.89 2.669(4) 143.5 yes
O3 H3A O4 0.82 1.88 2.676(4) 161.3 yes

loop_
_geom_torsion_atom_site_label_1
_geom_torsion_atom_site_label_2
_geom_torsion_atom_site_label_3
_geom_torsion_atom_site_label_4
_geom_torsion
C6 C1 C2 C3 -0.3(5)
C28 C1 C2 C3 178.3(3)
C1 C2 C3 C4 -0.1(5)
C1 C2 C3 C29 177.6(3)
C2 C3 C4 C5 0.1(5)
C29 C3 C4 C5 -177.6(3)
C3 C4 C5 C6 0.3(5)
C3 C4 C5 C7 -178.8(3)
C4 C5 C6 O1 176.9(3)
C7 C5 C6 O1 -4.0(4)
C4 C5 C6 C1 -0.8(4)
C7 C5 C6 C1 178.3(3)
C2 C1 C6 O1 -176.9(3)
C28 C1 C6 O1 4.6(4)
C2 C1 C6 C5 0.8(4)
C28 C1 C6 C5 -177.8(3)
C4 C5 C7 C8 90.3(4)
C6 C5 C7 C8 -88.7(4)
C5 C7 C8 C13 -91.4(4)
C5 C7 C8 C9 87.7(4)
C13 C8 C9 O2 -175.0(3)
C7 C8 C9 O2 5.9(4)
C13 C8 C9 C10 1.8(4)
C7 C8 C9 C10 -177.3(3)
O2 C9 C10 C11 174.8(3)
C8 C9 C10 C11 -2.0(4)
O2 C9 C10 C14 -6.7(4)
C8 C9 C10 C14 176.5(3)
C9 C10 C11 C12 0.1(5)
C14 C10 C11 C12 -178.3(3)
C10 C11 C12 C13 1.8(5)
C11 C12 C13 C8 -1.9(5)
C9 C8 C13 C12 0.2(4)
C7 C8 C13 C12 179.3(3)
C11 C10 C14 C15 92.0(4)
C9 C10 C14 C15 -86.4(4)
C10 C14 C15 C16 -91.2(4)
C10 C14 C15 C20 88.1(4)
C20 C15 C16 C17 0.2(4)
C14 C15 C16 C17 179.5(3)
C15 C16 C17 C18 -0.2(4)
C15 C16 C17 C30 177.8(3)
C16 C17 C18 C19 -0.7(5)
C30 C17 C18 C19 -178.8(3)
C17 C18 C19 C20 1.5(5)
C17 C18 C19 C21 -178.1(3)
C18 C19 C20 O4 176.4(3)
C21 C19 C20 O4 -4.1(4)
C18 C19 C20 C15 -1.5(4)
C21 C19 C20 C15 178.1(3)
C16 C15 C20 O4 -177.2(3)
C14 C15 C20 O4 3.5(4)
C16 C15 C20 C19 0.7(4)
C14 C15 C20 C19 -178.7(3)
C18 C19 C21 C22 91.5(4)
C20 C19 C21 C22 -88.1(4)
C19 C21 C22 C27 -87.7(4)
C19 C21 C22 C23 89.6(4)
H3A O3 C23 C22 -28.8
H3A O3 C23 C24 152.0
C27 C22 C23 O3 -178.6(3)
C21 C22 C23 O3 4.1(4)
C27 C22 C23 C24 0.7(4)
C21 C22 C23 C24 -176.7(3)
O3 C23 C24 C25 178.1(3)
C22 C23 C24 C25 -1.1(5)
O3 C23 C24 C28 -3.5(4)
C22 C23 C24 C28 177.3(3)
C23 C24 C25 C26 0.8(5)
C28 C24 C25 C26 -177.7(3)
C24 C25 C26 C27 0.0(5)
C23 C22 C27 C26 0.2(5)
C21 C22 C27 C26 177.5(3)
C25 C26 C27 C22 -0.5(5)
C25 C24 C28 C1 88.2(4)
C23 C24 C28 C1 -90.2(4)
C2 C1 C28 C24 -91.5(4)
C6 C1 C28 C24 87.1(4)
C4 C3 C29 O6 -180.0(5)
C2 C3 C29 O6 2.3(7)
C16 C17 C30 O5 1.9(6)
C18 C17 C30 O5 180.0(4)
